data_1554868
loop_
_publ_author_name
'Chu, Ming-Ming'
'Qi, Suo-Suo'
'Wang, Yi-Feng'
'Wang, Biao'
'Jiang, Zhen-Hui'
'Xu, Dan-Qian'
'Xu, Zhen-Yuan'

_publ_section_title
;
 Organocatalytic asymmetric [4 + 1] annulation of in situ generated
 ortho-quinomethanes with 4-halo pyrazolones: straightforward access to
 chiral spiro-benzofuran pyrazolones
;
_journal_issue 12
_journal_name_full 'Organic Chemistry Frontiers'
_journal_page_first 1977
_journal_paper_doi 10.1039/C9QO00332K
_journal_volume 6
_journal_year 2019
_chemical_absolute_configuration ad
_chemical_compound_source synthesis
_chemical_formula_moiety 'pyrazolone, phenyl'
_chemical_formula_sum 'C24 H19 Cl N2 O3'
_chemical_formula_weight 418.86
_chemical_melting_point 412
_chemical_name_common 4-spiropyrazolone
_chemical_name_systematic 3-(4-chlorophenyl)-7-methoxy-3'-methyl-1'-phenyl-3H-spiro[benzofuran-2,4'-pyrazol]-5'(1'H)-one
_chemical_properties_physical stable
_space_group_crystal_system orthorhombic
_space_group_IT_number 19
_space_group_name_Hall 'P 2ac 2ab'
_space_group_name_H-M_alt 'P 21 21 21'
_atom_sites_solution_hydrogens geom
_audit_creation_method SHELXL-2013
_audit_update_record
;
2018-09-11 deposited with the CCDC.	2019-04-29 downloaded from the CCDC.
;
_cell_angle_alpha 90
_cell_angle_beta 90
_cell_angle_gamma 90
_cell_formula_units_Z 4
_cell_length_a 5.9309(6)
_cell_length_b 17.470(2)
_cell_length_c 19.675(3)
_cell_measurement_reflns_used 7745
_cell_measurement_temperature 173(2)
_cell_measurement_theta_max 53.756
_cell_measurement_theta_min 4.663
_cell_volume 2038.6(4)
_computing_cell_refinement 'Bruker SAINT'
_computing_data_collection 'Bruker APEX2'
_computing_data_reduction 'Bruker SAINT'
_computing_molecular_graphics 'Bruker SHELXTL'
_computing_publication_material 'Bruker SHELXTL'
_computing_structure_refinement 'SHELXL-2013 (Sheldrick, 2013)'
_computing_structure_solution 'SHELXS-97 (Sheldrick 2008)'
_diffrn_ambient_temperature 173(2)
_diffrn_measured_fraction_theta_full 0.994
_diffrn_measured_fraction_theta_max 0.995
_diffrn_measurement_device_type 'Bruker APEX-II CCD'
_diffrn_measurement_method '\f and \w scans'
_diffrn_radiation_type MoK\a
_diffrn_radiation_wavelength 0.71073
_diffrn_reflns_av_R_equivalents 0.0808
_diffrn_reflns_av_unetI/netI 0.0560
_diffrn_reflns_Laue_measured_fraction_full 0.994
_diffrn_reflns_Laue_measured_fraction_max 0.995
_diffrn_reflns_limit_h_max 7
_diffrn_reflns_limit_h_min -6
_diffrn_reflns_limit_k_max 21
_diffrn_reflns_limit_k_min -21
_diffrn_reflns_limit_l_max 23
_diffrn_reflns_limit_l_min -23
_diffrn_reflns_number 19157
_diffrn_reflns_point_group_measured_fraction_full 0.995
_diffrn_reflns_point_group_measured_fraction_max 0.996
_diffrn_reflns_theta_full 25.242
_diffrn_reflns_theta_max 25.493
_diffrn_reflns_theta_min 2.376
_exptl_absorpt_coefficient_mu 0.216
_exptl_absorpt_correction_T_max 0.7456
_exptl_absorpt_correction_T_min 0.5341
_exptl_absorpt_correction_type multi-scan
_exptl_absorpt_process_details sadabs
_exptl_crystal_colour colorless
_exptl_crystal_density_diffrn 1.365
_exptl_crystal_description prismatic
_exptl_crystal_F_000 872
_exptl_crystal_recrystallization_method 'Re-crystallisation from solvent: CH2Cl2 and CH3OH'
_exptl_crystal_size_max 0.180
_exptl_crystal_size_mid 0.160
_exptl_crystal_size_min 0.110
_refine_diff_density_max 0.399
_refine_diff_density_min -0.590
_refine_diff_density_rms 0.052
_refine_ls_abs_structure_details
; 
 Flack x determined using 1210 quotients [(I+)-(I-)]/[(I+)+(I-)] 
 (Parsons and Flack (2004), Acta Cryst. A60, s61). 
;
_refine_ls_abs_structure_Flack 0.10(4)
_refine_ls_extinction_coef 0.019(6)
_refine_ls_extinction_expression Fc^*^=kFc[1+0.001xFc^2^\l^3^/sin(2\q)]^-1/4^
_refine_ls_extinction_method SHELXL
_refine_ls_goodness_of_fit_ref 1.085
_refine_ls_hydrogen_treatment constr
_refine_ls_matrix_type full
_refine_ls_number_parameters 274
_refine_ls_number_reflns 3774
_refine_ls_number_restraints 0
_refine_ls_restrained_S_all 1.085
_refine_ls_R_factor_all 0.0663
_refine_ls_R_factor_gt 0.0585
_refine_ls_shift/su_max 0.001
_refine_ls_shift/su_mean 0.000
_refine_ls_structure_factor_coef Fsqd
_refine_ls_weighting_details 'w=1/[\s^2^(Fo^2^)+(0.0770P)^2^+0.8588P] where P=(Fo^2^+2Fc^2^)/3'
_refine_ls_weighting_scheme calc
_refine_ls_wR_factor_gt 0.1544
_refine_ls_wR_factor_ref 0.1624
_reflns_Friedel_coverage 0.719
_reflns_Friedel_fraction_full 0.997
_reflns_Friedel_fraction_max 0.997
_reflns_number_gt 3301
_reflns_number_total 3774
_reflns_threshold_expression 'I > 2\s(I)'
_cod_data_source_file c9qo00332k2.cif
_cod_data_source_block mo_dd18130_0m
_cod_database_code 1554868
_shelx_space_group_comment
; 
The symmetry employed for this shelxl refinement is uniquely defined 
by the following loop, which should always be used as a source of 
symmetry information in preference to the above space-group names. 
They are only intended as comments. 
;
_shelx_estimated_absorpt_t_min 0.962
_shelx_estimated_absorpt_t_max 0.977
_shelxl_version_number 2013-4

loop_
_space_group_symop_operation_xyz
'x, y, z'
'-x+1/2, -y, z+1/2'
'-x, y+1/2, -z+1/2'
'x+1/2, -y+1/2, -z'

loop_
_atom_site_label
_atom_site_type_symbol
_atom_site_fract_x
_atom_site_fract_y
_atom_site_fract_z
_atom_site_U_iso_or_equiv
_atom_site_adp_type
_atom_site_occupancy
_atom_site_site_symmetry_order
_atom_site_calc_flag
_atom_site_refinement_flags_posn
_atom_site_refinement_flags_adp
Cl1 Cl -0.0275(3) 0.51352(10) 0.48179(8) 0.0765(6) Uani 1 1 d . .
O1 O 0.3985(7) 0.5244(2) 0.2053(2) 0.0742(13) Uani 1 1 d . .
O2 O 0.3550(6) 0.67204(19) 0.1330(2) 0.0671(12) Uani 1 1 d . .
O3 O 0.6316(6) 0.7996(2) 0.1184(3) 0.0684(12) Uani 1 1 d . .
N1 N 0.0192(7) 0.5333(2) 0.07028(19) 0.0443(9) Uani 1 1 d . .
N2 N 0.1573(6) 0.4938(2) 0.11781(19) 0.0422(9) Uani 1 1 d . .
C1 C 0.2618(7) 0.5416(3) 0.1617(3) 0.0480(12) Uani 1 1 d . .
C2 C 0.1685(8) 0.6209(3) 0.1467(3) 0.0477(11) Uani 1 1 d . .
C3 C 0.0314(8) 0.6052(2) 0.0839(2) 0.0435(10) Uani 1 1 d . .
C4 C -0.0885(12) 0.6631(3) 0.0430(3) 0.0648(16) Uani 1 1 d . .
H4A H -0.1612 0.6382 0.0041 0.097 Uiso 1 1 calc R U
H4B H 0.0193 0.7014 0.0266 0.097 Uiso 1 1 calc R U
H4C H -0.2033 0.6882 0.0711 0.097 Uiso 1 1 calc R U
C5 C 0.0222(8) 0.6596(3) 0.2050(2) 0.0455(11) Uani 1 1 d . .
H5 H -0.1366 0.6641 0.1884 0.055 Uiso 1 1 calc R U
C6 C 0.1238(8) 0.7382(3) 0.2068(2) 0.0456(11) Uani 1 1 d . .
C7 C 0.0637(12) 0.8026(3) 0.2449(2) 0.0609(16) Uani 1 1 d . .
H7 H -0.0639 0.8017 0.2741 0.073 Uiso 1 1 calc R U
C8 C 0.1937(13) 0.8667(3) 0.2390(3) 0.0680(18) Uani 1 1 d . .
H8 H 0.1525 0.9114 0.2635 0.082 Uiso 1 1 calc R U
C9 C 0.3849(12) 0.8684(3) 0.1979(3) 0.0643(17) Uani 1 1 d . .
H9 H 0.4738 0.9136 0.1959 0.077 Uiso 1 1 calc R U
C10 C 0.4475(9) 0.8046(3) 0.1597(3) 0.0524(12) Uani 1 1 d . .
C11 C 0.3123(9) 0.7402(3) 0.1664(3) 0.0499(12) Uani 1 1 d . .
C12 C 0.7524(11) 0.8681(3) 0.1042(4) 0.081(2) Uani 1 1 d . .
H12A H 0.8694 0.8576 0.0703 0.121 Uiso 1 1 calc R U
H12B H 0.8227 0.8870 0.1461 0.121 Uiso 1 1 calc R U
H12C H 0.6483 0.9068 0.0866 0.121 Uiso 1 1 calc R U
C13 C 0.1859(8) 0.4137(2) 0.1088(2) 0.0388(9) Uani 1 1 d . .
C14 C 0.3807(8) 0.3779(3) 0.1316(3) 0.0523(12) Uani 1 1 d . .
H14 H 0.4950 0.4066 0.1539 0.063 Uiso 1 1 calc R U
C15 C 0.4071(10) 0.2995(3) 0.1216(3) 0.0600(14) Uani 1 1 d . .
H15 H 0.5410 0.2748 0.1365 0.072 Uiso 1 1 calc R U
C16 C 0.2403(11) 0.2576(3) 0.0902(3) 0.0592(15) Uani 1 1 d . .
H16 H 0.2583 0.2040 0.0840 0.071 Uiso 1 1 calc R U
C17 C 0.0468(10) 0.2935(3) 0.0678(2) 0.0543(13) Uani 1 1 d . .
H17 H -0.0678 0.2645 0.0461 0.065 Uiso 1 1 calc R U
C18 C 0.0184(8) 0.3719(3) 0.0767(2) 0.0441(10) Uani 1 1 d . .
H18 H -0.1145 0.3965 0.0609 0.053 Uiso 1 1 calc R U
C19 C 0.0182(7) 0.6198(2) 0.2739(2) 0.0428(10) Uani 1 1 d . .
C20 C 0.1974(8) 0.6257(3) 0.3187(3) 0.0465(11) Uani 1 1 d . .
H20 H 0.3293 0.6526 0.3053 0.056 Uiso 1 1 calc R U
C21 C 0.1875(9) 0.5931(3) 0.3831(3) 0.0490(11) Uani 1 1 d . .
H21 H 0.3110 0.5972 0.4136 0.059 Uiso 1 1 calc R U
C22 C -0.0056(9) 0.5545(3) 0.4015(3) 0.0533(12) Uani 1 1 d . .
C23 C -0.1844(9) 0.5474(3) 0.3580(3) 0.0590(14) Uani 1 1 d . .
H23 H -0.3156 0.5202 0.3715 0.071 Uiso 1 1 calc R U
C24 C -0.1724(8) 0.5802(3) 0.2943(3) 0.0548(13) Uani 1 1 d . .
H24 H -0.2966 0.5755 0.2641 0.066 Uiso 1 1 calc R U

loop_
_atom_site_aniso_label
_atom_site_aniso_U_11
_atom_site_aniso_U_22
_atom_site_aniso_U_33
_atom_site_aniso_U_23
_atom_site_aniso_U_13
_atom_site_aniso_U_12
Cl1 0.0882(11) 0.0689(9) 0.0725(9) 0.0003(7) 0.0254(8) 0.0058(8)
O1 0.061(2) 0.068(2) 0.094(3) -0.042(2) -0.042(2) 0.0247(19)
O2 0.0416(18) 0.0388(18) 0.121(3) -0.037(2) 0.014(2) -0.0038(15)
O3 0.048(2) 0.0337(17) 0.123(3) -0.005(2) -0.005(2) -0.0024(15)
N1 0.052(2) 0.0356(19) 0.0454(19) -0.0028(16) -0.0126(17) 0.0058(17)
N2 0.044(2) 0.0336(18) 0.049(2) -0.0095(15) -0.0154(17) 0.0055(16)
C1 0.036(2) 0.045(3) 0.063(3) -0.020(2) -0.013(2) 0.0040(19)
C2 0.037(2) 0.038(2) 0.068(3) -0.017(2) -0.001(2) -0.002(2)
C3 0.049(3) 0.034(2) 0.048(2) -0.0083(18) 0.004(2) 0.003(2)
C4 0.086(4) 0.046(3) 0.062(3) -0.003(2) 0.003(3) 0.025(3)
C5 0.034(2) 0.046(3) 0.056(3) -0.018(2) -0.011(2) 0.0074(19)
C6 0.058(3) 0.031(2) 0.048(2) -0.0057(18) -0.014(2) 0.012(2)
C7 0.109(5) 0.036(2) 0.038(2) -0.004(2) 0.000(3) 0.023(3)
C8 0.133(6) 0.029(2) 0.042(3) -0.005(2) 0.002(3) 0.019(3)
C9 0.113(5) 0.027(2) 0.052(3) -0.001(2) -0.027(3) 0.004(3)
C10 0.058(3) 0.029(2) 0.070(3) -0.008(2) -0.022(3) 0.006(2)
C11 0.055(3) 0.033(2) 0.061(3) -0.019(2) -0.019(2) 0.013(2)
C12 0.063(4) 0.040(3) 0.139(6) 0.009(4) -0.018(4) -0.010(3)
C13 0.046(2) 0.032(2) 0.039(2) -0.0022(17) 0.0032(19) -0.0011(18)
C14 0.047(3) 0.036(2) 0.074(3) 0.001(2) -0.010(2) 0.002(2)
C15 0.060(3) 0.036(2) 0.084(4) 0.012(3) 0.011(3) 0.011(2)
C16 0.090(4) 0.030(2) 0.058(3) 0.001(2) 0.017(3) 0.000(3)
C17 0.079(4) 0.040(2) 0.044(2) -0.005(2) 0.000(3) -0.013(3)
C18 0.050(3) 0.042(2) 0.040(2) -0.0054(18) -0.008(2) -0.002(2)
C19 0.034(2) 0.030(2) 0.065(3) -0.0134(19) -0.004(2) -0.0001(18)
C20 0.035(2) 0.041(2) 0.064(3) -0.003(2) -0.003(2) -0.0062(19)
C21 0.043(3) 0.043(3) 0.061(3) -0.004(2) -0.001(2) 0.004(2)
C22 0.054(3) 0.036(2) 0.071(3) -0.008(2) 0.017(3) 0.001(2)
C23 0.046(3) 0.043(3) 0.088(4) -0.018(3) 0.014(3) -0.012(2)
C24 0.038(3) 0.048(3) 0.078(3) -0.031(3) -0.004(2) -0.002(2)

loop_
_atom_type_symbol
_atom_type_description
_atom_type_scat_dispersion_real
_atom_type_scat_dispersion_imag
_atom_type_scat_source
C C 0.0033 0.0016 'International Tables Vol C Tables 4.2.6.8 and 6.1.1.4'
H H 0.0000 0.0000 'International Tables Vol C Tables 4.2.6.8 and 6.1.1.4'
Cl Cl 0.1484 0.1585 'International Tables Vol C Tables 4.2.6.8 and 6.1.1.4'
N N 0.0061 0.0033 'International Tables Vol C Tables 4.2.6.8 and 6.1.1.4'
O O 0.0106 0.0060 'International Tables Vol C Tables 4.2.6.8 and 6.1.1.4'

loop_
_geom_angle_atom_site_label_1
_geom_angle_atom_site_label_2
_geom_angle_atom_site_label_3
_geom_angle
C11 O2 C2 107.7(4)
C10 O3 C12 117.8(5)
C3 N1 N2 107.7(4)
C1 N2 N1 112.7(4)
C1 N2 C13 129.3(4)
N1 N2 C13 117.7(3)
O1 C1 N2 127.1(5)
O1 C1 C2 127.2(4)
N2 C1 C2 105.7(4)
O2 C2 C3 111.9(4)
O2 C2 C1 108.7(4)
C3 C2 C1 101.0(3)
O2 C2 C5 106.8(3)
C3 C2 C5 112.1(4)
C1 C2 C5 116.4(4)
N1 C3 C4 121.9(4)
N1 C3 C2 112.3(4)
C4 C3 C2 125.7(4)
C3 C4 H4A 109.5
C3 C4 H4B 109.5
H4A C4 H4B 109.5
C3 C4 H4C 109.5
H4A C4 H4C 109.5
H4B C4 H4C 109.5
C6 C5 C19 113.8(4)
C6 C5 C2 100.8(4)
C19 C5 C2 117.2(4)
C6 C5 H5 108.2
C19 C5 H5 108.2
C2 C5 H5 108.2
C11 C6 C7 119.8(5)
C11 C6 C5 109.7(4)
C7 C6 C5 130.3(5)
C8 C7 C6 118.1(6)
C8 C7 H7 121.0
C6 C7 H7 121.0
C7 C8 C9 121.8(5)
C7 C8 H8 119.1
C9 C8 H8 119.1
C8 C9 C10 120.8(5)
C8 C9 H9 119.6
C10 C9 H9 119.6
O3 C10 C11 117.8(4)
O3 C10 C9 125.8(5)
C11 C10 C9 116.3(5)
C6 C11 O2 113.7(4)
C6 C11 C10 123.1(4)
O2 C11 C10 123.2(5)
O3 C12 H12A 109.5
O3 C12 H12B 109.5
H12A C12 H12B 109.5
O3 C12 H12C 109.5
H12A C12 H12C 109.5
H12B C12 H12C 109.5
C18 C13 C14 120.4(4)
C18 C13 N2 119.4(4)
C14 C13 N2 120.2(4)
C13 C14 C15 119.4(5)
C13 C14 H14 120.3
C15 C14 H14 120.3
C16 C15 C14 120.4(5)
C16 C15 H15 119.8
C14 C15 H15 119.8
C15 C16 C17 119.9(5)
C15 C16 H16 120.0
C17 C16 H16 120.0
C16 C17 C18 120.5(5)
C16 C17 H17 119.7
C18 C17 H17 119.7
C13 C18 C17 119.3(5)
C13 C18 H18 120.3
C17 C18 H18 120.3
C24 C19 C20 118.6(5)
C24 C19 C5 119.9(4)
C20 C19 C5 121.3(4)
C19 C20 C21 121.1(4)
C19 C20 H20 119.4
C21 C20 H20 119.4
C22 C21 C20 118.4(5)
C22 C21 H21 120.8
C20 C21 H21 120.8
C23 C22 C21 121.6(5)
C23 C22 Cl1 118.3(4)
C21 C22 Cl1 120.2(4)
C22 C23 C24 119.4(5)
C22 C23 H23 120.3
C24 C23 H23 120.3
C23 C24 C19 120.9(5)
C23 C24 H24 119.6
C19 C24 H24 119.6

loop_
_geom_bond_atom_site_label_1
_geom_bond_atom_site_label_2
_geom_bond_distance
Cl1 C22 1.739(6)
O1 C1 1.217(6)
O2 C11 1.383(5)
O2 C2 1.448(6)
O3 C10 1.365(7)
O3 C12 1.422(7)
N1 C3 1.286(6)
N1 N2 1.422(5)
N2 C1 1.352(6)
N2 C13 1.422(5)
C1 C2 1.520(7)
C2 C3 1.503(7)
C2 C5 1.590(6)
C3 C4 1.476(7)
C4 H4A 0.9800
C4 H4B 0.9800
C4 H4C 0.9800
C5 C6 1.500(7)
C5 C19 1.523(7)
C5 H5 1.0000
C6 C11 1.372(8)
C6 C7 1.399(6)
C7 C8 1.365(9)
C7 H7 0.9500
C8 C9 1.392(10)
C8 H8 0.9500
C9 C10 1.395(7)
C9 H9 0.9500
C10 C11 1.387(7)
C12 H12A 0.9800
C12 H12B 0.9800
C12 H12C 0.9800
C13 C18 1.385(6)
C13 C14 1.389(7)
C14 C15 1.392(7)
C14 H14 0.9500
C15 C16 1.378(8)
C15 H15 0.9500
C16 C17 1.381(8)
C16 H16 0.9500
C17 C18 1.391(7)
C17 H17 0.9500
C18 H18 0.9500
C19 C24 1.385(7)
C19 C20 1.385(6)
C20 C21 1.389(7)
C20 H20 0.9500
C21 C22 1.378(7)
C21 H21 0.9500
C22 C23 1.369(8)
C23 C24 1.379(8)
C23 H23 0.9500
C24 H24 0.9500

loop_
_geom_hbond_atom_site_label_D
_geom_hbond_atom_site_label_H
_geom_hbond_atom_site_label_A
_geom_hbond_distance_DH
_geom_hbond_distance_HA
_geom_hbond_distance_DA
_geom_hbond_angle_DHA
_geom_hbond_site_symmetry_A
C14 H14 O1 0.95 2.36 2.944(6) 119.0 .
C4 H4C O3 0.98 2.37 3.262(7) 151.1 1_455

loop_
_geom_torsion_atom_site_label_1
_geom_torsion_atom_site_label_2
_geom_torsion_atom_site_label_3
_geom_torsion_atom_site_label_4
_geom_torsion
C3 N1 N2 C1 -1.0(6)
C3 N1 N2 C13 -174.5(4)
N1 N2 C1 O1 -175.8(5)
C13 N2 C1 O1 -3.2(9)
N1 N2 C1 C2 5.6(5)
C13 N2 C1 C2 178.2(5)
C11 O2 C2 C3 112.2(5)
C11 O2 C2 C1 -137.1(4)
C11 O2 C2 C5 -10.7(5)
O1 C1 C2 O2 56.2(7)
N2 C1 C2 O2 -125.3(4)
O1 C1 C2 C3 174.1(5)
N2 C1 C2 C3 -7.4(5)
O1 C1 C2 C5 -64.3(7)
N2 C1 C2 C5 114.2(4)
N2 N1 C3 C4 178.5(5)
N2 N1 C3 C2 -4.4(5)
O2 C2 C3 N1 122.9(4)
C1 C2 C3 N1 7.4(5)
C5 C2 C3 N1 -117.3(5)
O2 C2 C3 C4 -60.2(6)
C1 C2 C3 C4 -175.7(5)
C5 C2 C3 C4 59.7(7)
O2 C2 C5 C6 11.4(5)
C3 C2 C5 C6 -111.4(4)
C1 C2 C5 C6 133.0(4)
O2 C2 C5 C19 -112.6(4)
C3 C2 C5 C19 124.5(4)
C1 C2 C5 C19 8.9(6)
C19 C5 C6 C11 117.9(4)
C2 C5 C6 C11 -8.4(5)
C19 C5 C6 C7 -57.5(7)
C2 C5 C6 C7 176.2(5)
C11 C6 C7 C8 1.7(7)
C5 C6 C7 C8 176.7(5)
C6 C7 C8 C9 -1.8(8)
C7 C8 C9 C10 1.7(9)
C12 O3 C10 C11 171.6(5)
C12 O3 C10 C9 -10.3(8)
C8 C9 C10 O3 -179.4(5)
C8 C9 C10 C11 -1.3(8)
C7 C6 C11 O2 178.4(4)
C5 C6 C11 O2 2.4(6)
C7 C6 C11 C10 -1.6(7)
C5 C6 C11 C10 -177.5(4)
C2 O2 C11 C6 5.6(6)
C2 O2 C11 C10 -174.4(5)
O3 C10 C11 C6 179.6(4)
C9 C10 C11 C6 1.3(7)
O3 C10 C11 O2 -0.3(7)
C9 C10 C11 O2 -178.6(5)
C1 N2 C13 C18 160.3(5)
N1 N2 C13 C18 -27.4(6)
C1 N2 C13 C14 -20.1(8)
N1 N2 C13 C14 152.2(4)
C18 C13 C14 C15 0.4(8)
N2 C13 C14 C15 -179.2(5)
C13 C14 C15 C16 -0.9(8)
C14 C15 C16 C17 0.8(8)
C15 C16 C17 C18 -0.1(8)
C14 C13 C18 C17 0.3(7)
N2 C13 C18 C17 179.9(4)
C16 C17 C18 C13 -0.4(7)
C6 C5 C19 C24 136.7(4)
C2 C5 C19 C24 -106.2(5)
C6 C5 C19 C20 -39.7(6)
C2 C5 C19 C20 77.5(5)
C24 C19 C20 C21 -0.2(7)
C5 C19 C20 C21 176.2(4)
C19 C20 C21 C22 -0.1(7)
C20 C21 C22 C23 0.5(7)
C20 C21 C22 Cl1 -179.3(4)
C21 C22 C23 C24 -0.6(7)
Cl1 C22 C23 C24 179.2(4)
C22 C23 C24 C19 0.3(7)
C20 C19 C24 C23 0.1(7)
C5 C19 C24 C23 -176.3(4)
